data_2105162
loop_
_publ_author_name
'Tutughamiarso, Maya'
'Wagner, Guido'
'Egert, Ernst'

_publ_section_title
;
 Cocrystals of 5-fluorocytosine. I. Coformers with fixed hydrogen-bonding
 sites
;
_journal_issue 4
_journal_name_full 'Acta Crystallographica Section B'
_journal_page_first 431
_journal_page_last 443
_journal_paper_doi 10.1107/S010876811202561X
_journal_volume 68
_journal_year 2012
_chemical_formula_moiety '2(C4 H4 F N3 O), 2(C4 H6 N4 O), C3 H7 N O'
_chemical_formula_sum 'C19 H27 F2 N15 O5'
_chemical_formula_weight 583.56
_chemical_name_systematic ?
_space_group_IT_number 2
_symmetry_cell_setting triclinic
_symmetry_space_group_name_Hall '-P 1'
_symmetry_space_group_name_H-M 'P -1'
_atom_sites_solution_hydrogens geom
_atom_sites_solution_primary direct
_atom_sites_solution_secondary difmap
_audit_creation_method SHELXL-97
_cell_angle_alpha 104.970(10)
_cell_angle_beta 105.330(10)
_cell_angle_gamma 110.850(10)
_cell_formula_units_Z 1
_cell_length_a 7.1894(12)
_cell_length_b 10.0991(15)
_cell_length_c 10.9953(19)
_cell_measurement_reflns_used 3942
_cell_measurement_temperature 173(2)
_cell_measurement_theta_max 25.8
_cell_measurement_theta_min 3.7
_cell_volume 662.2(2)
_computing_cell_refinement 'X-Area (Stoe & Cie, 2001)'
_computing_data_collection 'X-Area (Stoe & Cie, 2001)'
_computing_data_reduction 'X-Area (Stoe & Cie, 2001)'
_computing_molecular_graphics 'Mercury (Macrae et al., 2008) and XP (Sheldrick, 2008);'
_computing_structure_refinement 'SHELXL97 (Sheldrick, 2008)'
_computing_structure_solution 'SHELXS97 (Sheldrick, 2008)'
_diffrn_ambient_temperature 173(2)
_diffrn_measured_fraction_theta_full 0.996
_diffrn_measured_fraction_theta_max 0.993
_diffrn_measurement_device_type 'STOE IPDS II two-circle-diffractometer'
_diffrn_measurement_method \w
_diffrn_radiation_monochromator graphite
_diffrn_radiation_source 'fine-focus sealed tube'
_diffrn_radiation_type MoK\a
_diffrn_radiation_wavelength 0.71073
_diffrn_reflns_av_R_equivalents 0.0744
_diffrn_reflns_av_sigmaI/netI 0.0672
_diffrn_reflns_limit_h_max 8
_diffrn_reflns_limit_h_min -8
_diffrn_reflns_limit_k_max 12
_diffrn_reflns_limit_k_min -12
_diffrn_reflns_limit_l_max 13
_diffrn_reflns_limit_l_min -13
_diffrn_reflns_number 7507
_diffrn_reflns_theta_full 25.00
_diffrn_reflns_theta_max 25.59
_diffrn_reflns_theta_min 3.48
_diffrn_standards_number 0
_exptl_absorpt_coefficient_mu 0.120
_exptl_absorpt_correction_type none
_exptl_crystal_colour yellow
_exptl_crystal_density_diffrn 1.463
_exptl_crystal_density_method 'not measured'
_exptl_crystal_description block
_exptl_crystal_F_000 304
_exptl_crystal_size_max 0.50
_exptl_crystal_size_mid 0.50
_exptl_crystal_size_min 0.40
_refine_diff_density_max 0.286
_refine_diff_density_min -0.233
_refine_ls_extinction_method none
_refine_ls_goodness_of_fit_ref 1.066
_refine_ls_hydrogen_treatment mixed
_refine_ls_matrix_type full
_refine_ls_number_parameters 242
_refine_ls_number_reflns 2475
_refine_ls_number_restraints 11
_refine_ls_restrained_S_all 1.065
_refine_ls_R_factor_all 0.0908
_refine_ls_R_factor_gt 0.0568
_refine_ls_shift/su_max 0.000
_refine_ls_shift/su_mean 0.000
_refine_ls_structure_factor_coef Fsqd
_refine_ls_weighting_details 'calc w=1/[\s^2^(Fo^2^)+(0.0889P)^2^+0.0624P] where P=(Fo^2^+2Fc^2^)/3'
_refine_ls_weighting_scheme calc
_refine_ls_wR_factor_gt 0.1573
_refine_ls_wR_factor_ref 0.1699
_reflns_number_gt 1665
_reflns_number_total 2475
_reflns_threshold_expression I>2\s(I)
_cod_data_source_file gp5052.cif
_cod_data_source_block Vc
_cod_depositor_comments
;
The following automatic conversions were performed:

'_symmetry_cell_setting' value 'Triclinic' changed to 'triclinic'
according to /home/saulius/struct/CIF-dictionaries/cif_core.dic
dictionary named 'cif_core.dic' version 2.4.2 from 2011-04-26.

Automatic conversion script
Id: cif_fix_values 1891 2012-01-12 08:04:46Z andrius 
;
_cod_original_cell_volume 662.22(19)
_cod_database_code 2105162

loop_
_symmetry_equiv_pos_as_xyz
'x, y, z'
'-x, -y, -z'

loop_
_atom_site_type_symbol
_atom_site_label
_atom_site_fract_x
_atom_site_fract_y
_atom_site_fract_z
_atom_site_U_iso_or_equiv
_atom_site_adp_type
_atom_site_calc_flag
_atom_site_refinement_flags
_atom_site_occupancy
_atom_site_symmetry_multiplicity
_atom_site_disorder_assembly
_atom_site_disorder_group
N N1 0.8427(4) 0.5383(3) 0.8547(3) 0.0226(6) Uani d . 1 1 . .
C C2 0.8119(4) 0.6116(3) 0.7732(3) 0.0192(6) Uani d . 1 1 . .
N N3 0.6191(4) 0.6122(3) 0.7173(3) 0.0213(6) Uani d . 1 1 . .
H H3 0.603(6) 0.663(4) 0.661(4) 0.042(10) Uiso d . 1 1 . .
C C4 0.4361(5) 0.5313(3) 0.7384(3) 0.0222(7) Uani d . 1 1 . .
C C5 0.4643(5) 0.4485(3) 0.8206(3) 0.0237(7) Uani d . 1 1 . .
H H5 0.3458 0.3875 0.8370 0.028 Uiso calc R 1 1 . .
C C6 0.6672(5) 0.4564(3) 0.8779(3) 0.0216(6) Uani d . 1 1 . .
N N21 0.9765(4) 0.6913(3) 0.7435(3) 0.0270(6) Uani d . 1 1 . .
H H21A 0.952(6) 0.743(4) 0.691(4) 0.032(9) Uiso d . 1 1 . .
H H21B 1.087(6) 0.674(4) 0.758(4) 0.029(9) Uiso d . 1 1 . .
O O41 0.2645(3) 0.5405(3) 0.6839(2) 0.0290(6) Uani d . 1 1 . .
N N61 0.7038(4) 0.3807(3) 0.9595(3) 0.0295(7) Uani d D 1 1 . .
H H61A 0.600(5) 0.344(4) 0.991(4) 0.038(10) Uiso d D 1 1 . .
H H61B 0.841(4) 0.408(5) 1.005(4) 0.054(13) Uiso d D 1 1 . .
N N1' 0.7108(4) 0.9232(3) 0.4227(3) 0.0237(6) Uani d D 1 1 . .
H H1' 0.830(5) 0.987(4) 0.419(5) 0.062(13) Uiso d D 1 1 . .
C C2' 0.7346(5) 0.8577(3) 0.5182(3) 0.0223(7) Uani d . 1 1 . .
N N3' 0.5570(4) 0.7709(3) 0.5355(3) 0.0212(6) Uani d . 1 1 . .
C C4' 0.3592(5) 0.7466(3) 0.4586(3) 0.0198(6) Uani d . 1 1 . .
C C5' 0.3360(5) 0.8122(3) 0.3578(3) 0.0223(7) Uani d . 1 1 . .
C C6' 0.5116(5) 0.8997(3) 0.3425(3) 0.0236(7) Uani d . 1 1 . .
H H6' 0.4978 0.9446 0.2767 0.028 Uiso calc R 1 1 . .
O O21' 0.9204(3) 0.8796(3) 0.5873(3) 0.0319(6) Uani d . 1 1 . .
N N41' 0.1889(4) 0.6647(3) 0.4798(3) 0.0254(6) Uani d . 1 1 . .
H H41A 0.054(6) 0.622(4) 0.415(4) 0.028(9) Uiso d . 1 1 . .
H H41B 0.216(6) 0.620(4) 0.540(4) 0.037(10) Uiso d . 1 1 . .
F F51' 0.1330(3) 0.7845(2) 0.2814(2) 0.0328(5) Uani d . 1 1 . .
O O1A 0.3541(13) 0.1276(10) 0.9696(11) 0.097(3) Uani d PD 0.50 1 A -1
C C2A 0.1657(17) 0.1064(10) 0.9424(10) 0.062(3) Uani d PD 0.50 1 A -1
H H2A 0.1114 0.1501 0.8836 0.075 Uiso calc PR 0.50 1 A -1
N N3A 0.0349(16) 0.0273(10) 0.9892(10) 0.049(2) Uani d PD 0.50 1 A -1
C C5A 0.093(3) -0.0374(14) 1.0876(12) 0.074(4) Uani d PD 0.50 1 A -1
H H5A1 0.2505 0.0049 1.1293 0.110 Uiso calc PR 0.50 1 A -1
H H5A2 0.0275 -0.1496 1.0411 0.110 Uiso calc PR 0.50 1 A -1
H H5A3 0.0388 -0.0115 1.1589 0.110 Uiso calc PR 0.50 1 A -1
C C4A -0.1900(19) 0.0065(17) 0.9477(16) 0.086(4) Uani d PD 0.50 1 A -1
H H4A1 -0.1996 0.0872 0.9164 0.129 Uiso calc PR 0.50 1 A -1
H H4A2 -0.2320 0.0131 1.0261 0.129 Uiso calc PR 0.50 1 A -1
H H4A3 -0.2876 -0.0946 0.8731 0.129 Uiso calc PR 0.50 1 A -1

loop_
_atom_site_aniso_label
_atom_site_aniso_U_11
_atom_site_aniso_U_22
_atom_site_aniso_U_33
_atom_site_aniso_U_12
_atom_site_aniso_U_13
_atom_site_aniso_U_23
N1 0.0199(12) 0.0259(13) 0.0256(15) 0.0111(11) 0.0079(11) 0.0156(12)
C2 0.0200(14) 0.0190(14) 0.0209(16) 0.0105(12) 0.0080(12) 0.0089(13)
N3 0.0200(13) 0.0261(13) 0.0268(15) 0.0128(11) 0.0105(11) 0.0191(12)
C4 0.0192(14) 0.0260(15) 0.0217(17) 0.0102(12) 0.0085(13) 0.0094(14)
C5 0.0225(15) 0.0278(16) 0.0253(18) 0.0114(13) 0.0103(13) 0.0163(14)
C6 0.0257(15) 0.0220(15) 0.0213(17) 0.0130(13) 0.0106(13) 0.0102(13)
N21 0.0208(14) 0.0357(15) 0.0374(18) 0.0165(12) 0.0138(12) 0.0259(14)
O41 0.0203(11) 0.0388(13) 0.0394(15) 0.0166(10) 0.0133(10) 0.0263(12)
N61 0.0266(15) 0.0412(16) 0.0324(17) 0.0168(13) 0.0131(13) 0.0283(14)
N1' 0.0218(13) 0.0254(13) 0.0304(16) 0.0103(11) 0.0119(12) 0.0195(12)
C2' 0.0209(15) 0.0208(15) 0.0282(19) 0.0092(12) 0.0093(13) 0.0147(14)
N3' 0.0209(13) 0.0227(13) 0.0246(15) 0.0095(11) 0.0103(11) 0.0150(11)
C4' 0.0202(14) 0.0190(14) 0.0228(17) 0.0098(12) 0.0097(13) 0.0095(13)
C5' 0.0208(15) 0.0217(15) 0.0233(17) 0.0111(13) 0.0042(13) 0.0095(13)
C6' 0.0264(16) 0.0206(15) 0.0235(17) 0.0110(13) 0.0069(13) 0.0109(13)
O21' 0.0176(11) 0.0396(13) 0.0473(16) 0.0123(10) 0.0110(10) 0.0329(12)
N41' 0.0163(13) 0.0309(14) 0.0305(16) 0.0084(11) 0.0075(12) 0.0194(13)
F51' 0.0232(9) 0.0389(11) 0.0377(12) 0.0133(8) 0.0053(8) 0.0249(10)
O1A 0.071(5) 0.083(6) 0.124(8) 0.011(4) 0.033(5) 0.060(6)
C2A 0.085(8) 0.046(5) 0.049(6) 0.020(5) 0.020(6) 0.028(5)
N3A 0.074(7) 0.042(7) 0.028(4) 0.026(6) 0.013(4) 0.016(4)
C5A 0.151(14) 0.061(7) 0.044(7) 0.072(9) 0.038(8) 0.038(6)
C4A 0.075(9) 0.073(8) 0.061(10) 0.020(7) -0.002(6) 0.003(7)

loop_
_atom_type_symbol
_atom_type_description
_atom_type_scat_dispersion_real
_atom_type_scat_dispersion_imag
_atom_type_scat_source
C C 0.0033 0.0016 'International Tables Vol C Tables 4.2.6.8 and 6.1.1.4'
H H 0.0000 0.0000 'International Tables Vol C Tables 4.2.6.8 and 6.1.1.4'
F F 0.0171 0.0103 'International Tables Vol C Tables 4.2.6.8 and 6.1.1.4'
N N 0.0061 0.0033 'International Tables Vol C Tables 4.2.6.8 and 6.1.1.4'
O O 0.0106 0.0060 'International Tables Vol C Tables 4.2.6.8 and 6.1.1.4'

loop_
_geom_angle_atom_site_label_1
_geom_angle_atom_site_label_2
_geom_angle_atom_site_label_3
_geom_angle
C2 N1 C6 116.8(2)
N1 C2 N21 119.8(2)
N1 C2 N3 123.0(2)
N21 C2 N3 117.2(2)
C2 N3 C4 122.3(2)
C2 N3 H3 121(2)
C4 N3 H3 117(2)
O41 C4 N3 117.9(2)
O41 C4 C5 126.8(3)
N3 C4 C5 115.3(2)
C6 C5 C4 119.5(3)
C6 C5 H5 120.2
C4 C5 H5 120.2
N61 C6 N1 115.1(2)
N61 C6 C5 121.9(3)
N1 C6 C5 123.0(2)
C2 N21 H21A 118(2)
C2 N21 H21B 119(2)
H21A N21 H21B 122(3)
C6 N61 H61A 116(2)
C6 N61 H61B 115(3)
H61A N61 H61B 123(4)
C6' N1' C2' 121.4(2)
C6' N1' H1' 120(3)
C2' N1' H1' 118(3)
O21' C2' N3' 121.2(2)
O21' C2' N1' 119.1(2)
N3' C2' N1' 119.6(2)
C4' N3' C2' 120.2(2)
N41' C4' N3' 119.1(3)
N41' C4' C5' 121.2(3)
N3' C4' C5' 119.7(2)
C6' C5' F51' 122.1(2)
C6' C5' C4' 119.9(3)
F51' C5' C4' 118.0(2)
C5' C6' N1' 119.1(3)
C5' C6' H6' 120.4
N1' C6' H6' 120.4
C4' N41' H41A 121(2)
C4' N41' H41B 115(2)
H41A N41' H41B 119(3)
O1A C2A N3A 124.3(9)
O1A C2A H2A 117.8
N3A C2A H2A 117.8
C2A N3A C5A 125.8(10)
C2A N3A C4A 119.8(10)
C5A N3A C4A 114.2(8)

loop_
_geom_bond_atom_site_label_1
_geom_bond_atom_site_label_2
_geom_bond_distance
N1 C2 1.324(4)
N1 C6 1.371(4)
C2 N21 1.348(4)
C2 N3 1.363(3)
N3 C4 1.396(4)
N3 H3 0.91(4)
C4 O41 1.269(3)
C4 C5 1.404(4)
C5 C6 1.391(4)
C5 H5 0.9500
C6 N61 1.353(4)
N21 H21A 0.90(4)
N21 H21B 0.85(4)
N61 H61A 0.902(19)
N61 H61B 0.883(19)
N1' C6' 1.366(4)
N1' C2' 1.383(4)
N1' H1' 0.89(2)
C2' O21' 1.256(4)
C2' N3' 1.361(4)
N3' C4' 1.344(4)
C4' N41' 1.330(4)
C4' C5' 1.434(4)
C5' C6' 1.341(4)
C5' F51' 1.361(3)
C6' H6' 0.9500
N41' H41A 0.90(4)
N41' H41B 0.91(4)
O1A C2A 1.231(11)
C2A N3A 1.311(10)
C2A H2A 0.9500
N3A C5A 1.446(10)
N3A C4A 1.478(14)
C5A H5A1 0.9800
C5A H5A2 0.9800
C5A H5A3 0.9800
C4A H4A1 0.9800
C4A H4A2 0.9800
C4A H4A3 0.9800

loop_
_geom_hbond_atom_site_label_D
_geom_hbond_atom_site_label_H
_geom_hbond_atom_site_label_A
_geom_hbond_site_symmetry_A
_geom_hbond_distance_DH
_geom_hbond_distance_HA
_geom_hbond_distance_DA
_geom_hbond_angle_DHA
N3 H3 N3' . 0.91(4) 2.00(4) 2.907(3) 178(3)
N61 H61B N1 2_767 0.883(19) 2.16(2) 3.031(4) 169(4)
N61 H61A O1A . 0.902(19) 2.17(3) 2.931(8) 141(3)
N21 H21B O41 1_655 0.85(4) 2.31(4) 3.080(3) 150(3)
N21 H21A O21' . 0.90(4) 2.03(4) 2.932(3) 175(3)
N1' H1' O21' 2_776 0.89(2) 1.85(2) 2.742(3) 179(5)
N41' H41B O41 . 0.91(4) 1.96(4) 2.863(3) 172(3)
N41' H41A O41 2_566 0.90(4) 2.05(4) 2.885(4) 153(3)

loop_
_geom_torsion_atom_site_label_1
_geom_torsion_atom_site_label_2
_geom_torsion_atom_site_label_3
_geom_torsion_atom_site_label_4
_geom_torsion
C6 N1 C2 N21 -178.4(3)
C6 N1 C2 N3 2.2(4)
N1 C2 N3 C4 -2.0(5)
N21 C2 N3 C4 178.6(3)
C2 N3 C4 O41 178.9(3)
C2 N3 C4 C5 -0.4(4)
O41 C4 C5 C6 -177.0(3)
N3 C4 C5 C6 2.3(4)
C2 N1 C6 N61 178.8(3)
C2 N1 C6 C5 -0.2(4)
C4 C5 C6 N61 179.0(3)
C4 C5 C6 N1 -2.1(5)
C6' N1' C2' O21' 178.3(3)
C6' N1' C2' N3' -1.6(4)
O21' C2' N3' C4' -178.7(3)
N1' C2' N3' C4' 1.2(4)
C2' N3' C4' N41' -178.3(3)
C2' N3' C4' C5' 0.2(4)
N41' C4' C5' C6' 177.2(3)
N3' C4' C5' C6' -1.2(4)
N41' C4' C5' F51' -1.9(4)
N3' C4' C5' F51' 179.7(3)
F51' C5' C6' N1' 179.9(3)
C4' C5' C6' N1' 0.8(4)
C2' N1' C6' C5' 0.6(5)
O1A C2A N3A C5A 5.1(19)
O1A C2A N3A C4A -178.8(12)
